data_4069535
loop_
_publ_author_name
'Dub, Pavel A.'
'Rodriguez-Zubiri, Mireia'
'Daran, Jean-Claude'
'Brunet, Jean-Jacques'
'Poli, Rinaldo'

_publ_section_title
;
 Platinum-Catalyzed Ethylene Hydroamination with Aniline: Synthesis,
 Characterization, and Studies of Intermediates
;
_journal_issue 16
_journal_name_full Organometallics
_journal_page_first 4764
_journal_paper_doi 10.1021/om9002494
_journal_volume 28
_journal_year 2009
_chemical_formula_moiety 'C8 H11 Br2 N Pt'
_chemical_formula_sum 'C8 H11 Br2 N Pt'
_chemical_formula_weight 476.09
_chemical_name_systematic
;
 ?
;
_space_group_IT_number 61
_symmetry_cell_setting orthorhombic
_symmetry_space_group_name_Hall '-P 2ac 2ab'
_symmetry_space_group_name_H-M 'P b c a'
_atom_sites_solution_hydrogens geom
_atom_sites_solution_primary direct
_atom_sites_solution_secondary difmap
_audit_creation_method SHELXL-97
_cell_angle_alpha 90.00
_cell_angle_beta 90.00
_cell_angle_gamma 90.00
_cell_formula_units_Z 8
_cell_length_a 12.6706(3)
_cell_length_b 9.6392(2)
_cell_length_c 17.7660(4)
_cell_measurement_reflns_used 9906
_cell_measurement_temperature 180(2)
_cell_measurement_theta_max 38.53
_cell_measurement_theta_min 2.29
_cell_volume 2169.84(8)
_computing_cell_refinement APEX2
_computing_data_collection 'APEX2 (Bruker, 2007)'
_computing_data_reduction 'SAINT (Bruker, 2007)'
_computing_molecular_graphics 'ORTEPIII (Burnett & Johnson, 1996); ORTEP-3 for Windows (Farrugia, 1997)'
_computing_publication_material 'WinGX publication routines (Farrugia, 1999)'
_computing_structure_refinement 'SHELXL-97 (Sheldrick, 1997)'
_computing_structure_solution 'SIR-97 (Altomare et al., 1997)'
_diffrn_ambient_temperature 180(2)
_diffrn_measured_fraction_theta_full 1.000
_diffrn_measured_fraction_theta_max 1.000
_diffrn_measurement_device_type 'CCD area detector, APEXII'
_diffrn_measurement_method '\f and \w scans'
_diffrn_radiation_monochromator graphite
_diffrn_radiation_source 'sealed tube'
_diffrn_radiation_type MoK\a
_diffrn_radiation_wavelength 0.71073
_diffrn_reflns_av_R_equivalents 0.0579
_diffrn_reflns_av_sigmaI/netI 0.0297
_diffrn_reflns_limit_h_max 16
_diffrn_reflns_limit_h_min -16
_diffrn_reflns_limit_k_max 11
_diffrn_reflns_limit_k_min -12
_diffrn_reflns_limit_l_max 23
_diffrn_reflns_limit_l_min -23
_diffrn_reflns_number 34000
_diffrn_reflns_theta_full 28.28
_diffrn_reflns_theta_max 28.28
_diffrn_reflns_theta_min 2.80
_exptl_absorpt_coefficient_mu 20.248
_exptl_absorpt_correction_T_max 0.906
_exptl_absorpt_correction_T_min 0.061
_exptl_absorpt_correction_type multi-scan
_exptl_absorpt_process_details 'SADABS (Bruker, 2007)'
_exptl_crystal_colour colorless
_exptl_crystal_density_diffrn 2.915
_exptl_crystal_density_method 'not measured'
_exptl_crystal_description 'flattened needle'
_exptl_crystal_F_000 1712
_exptl_crystal_size_max 0.63
_exptl_crystal_size_mid 0.13
_exptl_crystal_size_min 0.007
_refine_diff_density_max 3.385
_refine_diff_density_min -3.681
_refine_diff_density_rms 0.476
_refine_ls_extinction_method none
_refine_ls_goodness_of_fit_ref 1.047
_refine_ls_hydrogen_treatment constr
_refine_ls_matrix_type full
_refine_ls_number_parameters 109
_refine_ls_number_reflns 2690
_refine_ls_number_restraints 0
_refine_ls_restrained_S_all 1.047
_refine_ls_R_factor_all 0.0638
_refine_ls_R_factor_gt 0.0491
_refine_ls_shift/su_max 0.022
_refine_ls_shift/su_mean 0.002
_refine_ls_structure_factor_coef Fsqd
_refine_ls_weighting_details 'calc w=1/[\s^2^(Fo^2^)+(0.1156P)^2^+51.0719P] where P=(Fo^2^+2Fc^2^)/3'
_refine_ls_weighting_scheme calc
_refine_ls_wR_factor_gt 0.1550
_refine_ls_wR_factor_ref 0.1771
_reflns_number_gt 2234
_reflns_number_total 2690
_reflns_threshold_expression I>2\s(I)
_cod_data_source_file om9002494_si_002.cif
_cod_data_source_block 5
_cod_depositor_comments
;
The following automatic conversions were performed:

'_symmetry_cell_setting' value 'Orthorhombic' changed to
'orthorhombic' according to
/home/saulius/struct/CIF-dictionaries/cif_core.dic dictionary named
'cif_core.dic' version 2.4.2 from 2011-04-26.

Automatic conversion script
Id: cif_fix_values 1715 2011-07-08 13:25:40Z adriana 
;
_cod_original_sg_symbol_Hall '-P 2ac 2ab '
_cod_original_sg_symbol_H-M 'Pbca '
_cod_database_code 4069535

loop_
_symmetry_equiv_pos_as_xyz
'x, y, z'
'-x+1/2, -y, z+1/2'
'x+1/2, -y+1/2, -z'
'-x, y+1/2, -z+1/2'
'-x, -y, -z'
'x-1/2, y, -z-1/2'
'-x-1/2, y-1/2, z'
'x, -y-1/2, z-1/2'

loop_
_atom_site_label
_atom_site_type_symbol
_atom_site_fract_x
_atom_site_fract_y
_atom_site_fract_z
_atom_site_U_iso_or_equiv
_atom_site_adp_type
_atom_site_occupancy
_atom_site_symmetry_multiplicity
_atom_site_calc_flag
_atom_site_refinement_flags
Pt1 Pt 0.10777(3) 0.09853(4) 0.68679(2) 0.0171(2) Uani 1 1 d .
Br1 Br 0.04092(11) 0.33382(13) 0.69345(7) 0.0284(3) Uani 1 1 d .
Br2 Br 0.21191(12) 0.13403(15) 0.80045(8) 0.0310(3) Uani 1 1 d .
N1 N 0.1726(9) -0.1000(10) 0.6863(6) 0.023(2) Uani 1 1 d .
H1A H 0.2418 -0.0908 0.6965 0.027 Uiso 1 1 calc R
H1B H 0.1438 -0.1462 0.7252 0.027 Uiso 1 1 calc R
C1 C 0.0528(11) 0.0903(13) 0.5747(8) 0.028(3) Uani 1 1 d .
H1C H 0.0381 0.1786 0.5507 0.034 Uiso 1 1 calc R
H1D H 0.0876 0.0244 0.5417 0.034 Uiso 1 1 calc R
C2 C -0.0245(10) 0.0384(14) 0.6204(6) 0.025(3) Uani 1 1 d .
H2A H -0.0383 -0.0603 0.6166 0.030 Uiso 1 1 calc R
H2B H -0.0879 0.0941 0.6256 0.030 Uiso 1 1 calc R
C11 C 0.1639(9) -0.1896(12) 0.6205(8) 0.024(2) Uani 1 1 d .
C12 C 0.2340(10) -0.1709(14) 0.5617(7) 0.029(3) Uani 1 1 d .
H12 H 0.2879 -0.1057 0.5652 0.034 Uiso 1 1 calc R
C13 C 0.2223(12) -0.2532(17) 0.4959(8) 0.038(3) Uani 1 1 d .
H13 H 0.2674 -0.2407 0.4551 0.046 Uiso 1 1 calc R
C14 C 0.1446(14) -0.3502(14) 0.4931(9) 0.039(4) Uani 1 1 d .
H14 H 0.1371 -0.4053 0.4505 0.046 Uiso 1 1 calc R
C15 C 0.0754(13) -0.3679(15) 0.5543(9) 0.038(3) Uani 1 1 d .
H15 H 0.0225 -0.4346 0.5522 0.045 Uiso 1 1 calc R
C16 C 0.0862(11) -0.2876(13) 0.6163(7) 0.028(3) Uani 1 1 d .
H16 H 0.0402 -0.2992 0.6566 0.034 Uiso 1 1 calc R

loop_
_atom_site_aniso_label
_atom_site_aniso_U_11
_atom_site_aniso_U_22
_atom_site_aniso_U_33
_atom_site_aniso_U_23
_atom_site_aniso_U_13
_atom_site_aniso_U_12
Pt1 0.0156(3) 0.0170(3) 0.0187(3) -0.00102(14) -0.00056(15) -0.00037(14)
Br1 0.0318(7) 0.0209(6) 0.0325(7) -0.0012(5) 0.0052(5) 0.0061(5)
Br2 0.0341(7) 0.0335(7) 0.0255(6) -0.0057(5) -0.0107(5) -0.0014(6)
N1 0.020(5) 0.017(5) 0.031(6) 0.000(4) -0.008(4) 0.000(4)
C1 0.026(7) 0.030(6) 0.028(7) -0.001(5) -0.007(5) 0.010(5)
C2 0.027(6) 0.040(7) 0.007(5) -0.001(5) 0.002(4) 0.003(5)
C11 0.019(6) 0.016(5) 0.036(7) -0.003(5) -0.001(5) 0.010(4)
C12 0.024(6) 0.036(7) 0.026(6) -0.002(5) -0.002(5) 0.002(5)
C13 0.039(9) 0.049(8) 0.025(6) 0.011(6) 0.006(6) 0.019(7)
C14 0.055(10) 0.029(7) 0.032(8) -0.005(6) -0.021(7) 0.013(7)
C15 0.047(8) 0.031(7) 0.035(8) -0.011(6) 0.004(7) -0.008(7)
C16 0.038(7) 0.023(6) 0.023(6) -0.003(5) 0.011(5) 0.001(5)

loop_
_atom_type_symbol
_atom_type_description
_atom_type_scat_dispersion_real
_atom_type_scat_dispersion_imag
_atom_type_scat_source
C C 0.0033 0.0016 'International Tables Vol C Tables 4.2.6.8 and 6.1.1.4'
H H 0.0000 0.0000 'International Tables Vol C Tables 4.2.6.8 and 6.1.1.4'
N N 0.0061 0.0033 'International Tables Vol C Tables 4.2.6.8 and 6.1.1.4'
Br Br -0.2901 2.4595 'International Tables Vol C Tables 4.2.6.8 and 6.1.1.4'
Pt Pt -1.7033 8.3905 'International Tables Vol C Tables 4.2.6.8 and 6.1.1.4'

loop_
_geom_angle_atom_site_label_1
_geom_angle_atom_site_label_2
_geom_angle_atom_site_label_3
_geom_angle
N1 Pt1 C1 95.3(4)
N1 Pt1 C2 93.3(5)
C1 Pt1 C2 37.6(5)
N1 Pt1 Br1 176.2(3)
C1 Pt1 Br1 88.0(3)
C2 Pt1 Br1 90.4(4)
N1 Pt1 Br2 85.4(3)
C1 Pt1 Br2 165.0(4)
C2 Pt1 Br2 157.4(3)
Br1 Pt1 Br2 91.00(5)
C11 N1 Pt1 121.2(8)
C2 C1 Pt1 71.9(8)
C1 C2 Pt1 70.5(8)
C16 C11 C12 120.8(12)
C16 C11 N1 120.5(11)
C12 C11 N1 118.7(11)
C11 C12 C13 118.8(13)
C14 C13 C12 119.3(14)
C13 C14 C15 120.5(13)
C16 C15 C14 119.8(14)
C15 C16 C11 120.8(13)

loop_
_geom_bond_atom_site_label_1
_geom_bond_atom_site_label_2
_geom_bond_distance
Pt1 N1 2.082(10)
Pt1 C1 2.112(13)
Pt1 C2 2.130(12)
Pt1 Br1 2.4239(13)
Pt1 Br2 2.4364(13)
N1 C11 1.458(15)
C1 C2 1.367(18)
C11 C16 1.366(18)
C11 C12 1.383(18)
C12 C13 1.42(2)
C13 C14 1.36(2)
C14 C15 1.41(2)
C15 C16 1.354(19)
